data_4345772
loop_
_publ_author_name
'Chu, Terry'
'Vyboishchikov, Sergei F.'
'Gabidullin, Bulat M.'
'Nikonov, Georgii I.'

_publ_section_title
;
 Unusual Reactions of NacNacAl with Urea and Phosphine Oxides
;
_journal_name_full 'Inorganic Chemistry'
_journal_paper_doi 10.1021/acs.inorgchem.7b00716
_journal_year 2017
_chemical_formula_sum 'C35 H56 Al N2 O2 P'
_chemical_formula_weight 594.76
_space_group_crystal_system orthorhombic
_space_group_IT_number 62
_space_group_name_Hall '-P 2ac 2n'
_space_group_name_H-M_alt 'P n m a'
_symmetry_space_group_name_Hall '-P 2ac 2n'
_symmetry_space_group_name_H-M 'P n m a'
_atom_sites_solution_hydrogens mixed
_audit_creation_method SHELXL-2014/7
_cell_angle_alpha 90
_cell_angle_beta 90
_cell_angle_gamma 90
_cell_formula_units_Z 4
_cell_length_a 16.400(5)
_cell_length_b 21.773(6)
_cell_length_c 9.744(3)
_cell_measurement_reflns_used 9444
_cell_measurement_temperature 200(2)
_cell_measurement_theta_max 27.44
_cell_measurement_theta_min 2.29
_cell_volume 3479.4(18)
_computing_cell_refinement 'APEX II (Bruker, 2009)'
_computing_data_collection 'APEX II (Bruker, 2009)'
_computing_data_reduction 'SAINT (Bruker)'
_computing_molecular_graphics 'Mercury (Macrae et al., 2008)'
_computing_publication_material 'CIFTAB (Sheldrick, 1997)'
_computing_structure_refinement 'SHELXL-2014/7 (Sheldrick, 2014)'
_computing_structure_solution 'XT (Sheldrick, 2014)'
_diffrn_ambient_temperature 200(2)
_diffrn_measured_fraction_theta_full 1.000
_diffrn_measured_fraction_theta_max 0.998
_diffrn_measurement_device_type 'Bruker APEX-II CCD'
_diffrn_measurement_method '\f and \w scans'
_diffrn_radiation_type MoK\a
_diffrn_radiation_wavelength 0.71073
_diffrn_reflns_av_R_equivalents 0.0436
_diffrn_reflns_av_unetI/netI 0.0253
_diffrn_reflns_Laue_measured_fraction_full 1.000
_diffrn_reflns_Laue_measured_fraction_max 0.998
_diffrn_reflns_limit_h_max 21
_diffrn_reflns_limit_h_min -21
_diffrn_reflns_limit_k_max 29
_diffrn_reflns_limit_k_min -28
_diffrn_reflns_limit_l_max 12
_diffrn_reflns_limit_l_min -12
_diffrn_reflns_number 40494
_diffrn_reflns_point_group_measured_fraction_full 1.000
_diffrn_reflns_point_group_measured_fraction_max 0.998
_diffrn_reflns_theta_full 25.242
_diffrn_reflns_theta_max 28.320
_diffrn_reflns_theta_min 1.871
_exptl_absorpt_coefficient_mu 0.136
_exptl_absorpt_correction_T_max 0.7457
_exptl_absorpt_correction_T_min 0.7117
_exptl_absorpt_correction_type multi-scan
_exptl_absorpt_process_details 'SADABS, Bruker (2003)'
_exptl_crystal_colour colorless
_exptl_crystal_density_diffrn 1.135
_exptl_crystal_description block
_exptl_crystal_F_000 1296
_exptl_crystal_size_max 0.258
_exptl_crystal_size_mid 0.208
_exptl_crystal_size_min 0.122
_refine_diff_density_max 0.323
_refine_diff_density_min -0.349
_refine_diff_density_rms 0.046
_refine_ls_extinction_method none
_refine_ls_goodness_of_fit_ref 1.062
_refine_ls_hydrogen_treatment mixed
_refine_ls_matrix_type full
_refine_ls_number_parameters 221
_refine_ls_number_reflns 4421
_refine_ls_number_restraints 0
_refine_ls_restrained_S_all 1.062
_refine_ls_R_factor_all 0.0688
_refine_ls_R_factor_gt 0.0403
_refine_ls_shift/su_max 0.001
_refine_ls_shift/su_mean 0.000
_refine_ls_structure_factor_coef Fsqd
_refine_ls_weighting_details 'w=1/[\s^2^(Fo^2^)+(0.0518P)^2^+1.2569P] where P=(Fo^2^+2Fc^2^)/3'
_refine_ls_weighting_scheme calc
_refine_ls_wR_factor_gt 0.0988
_refine_ls_wR_factor_ref 0.1180
_reflns_Friedel_coverage 0.000
_reflns_number_gt 3139
_reflns_number_total 4421
_reflns_threshold_expression 'I > 2\s(I)'
_cod_data_source_file ic7b00716_si_003.cif
_cod_data_source_block 5
_cod_original_cell_volume 3479.5(17)
_cod_database_code 4345772
_shelx_shelxl_version_number 2014/7
_shelx_space_group_comment
;
The symmetry employed for this shelxl refinement is uniquely defined
by the following loop, which should always be used as a source of
symmetry information in preference to the above space-group names.
They are only intended as comments.
;
_shelx_estimated_absorpt_t_min 0.966
_shelx_estimated_absorpt_t_max 0.984

loop_
_space_group_symop_operation_xyz
'x, y, z'
'-x+1/2, -y, z+1/2'
'-x, y+1/2, -z'
'x+1/2, -y+1/2, -z+1/2'
'-x, -y, -z'
'x-1/2, y, -z-1/2'
'x, -y-1/2, z'
'-x-1/2, y-1/2, z-1/2'

loop_
_atom_site_label
_atom_site_type_symbol
_atom_site_fract_x
_atom_site_fract_y
_atom_site_fract_z
_atom_site_U_iso_or_equiv
_atom_site_adp_type
_atom_site_occupancy
_atom_site_site_symmetry_order
_atom_site_calc_flag
_atom_site_refinement_flags_posn
_atom_site_refinement_flags_adp
_atom_site_refinement_flags_occupancy
Al1 Al 0.73946(4) 0.2500 0.42252(6) 0.02475(15) Uani 1 2 d S T P
P1 P 0.63288(4) 0.2500 0.16321(6) 0.03175(15) Uani 1 2 d S T P
N1 N 0.74118(7) 0.31567(5) 0.54026(12) 0.0262(3) Uani 1 1 d . . .
O1 O 0.81090(11) 0.2500 0.29180(18) 0.0389(4) Uani 1 2 d S T P
O2 O 0.64850(9) 0.2500 0.31836(15) 0.0304(3) Uani 1 2 d S T P
C1 C 0.78607(13) 0.36162(8) 0.75774(19) 0.0397(4) Uani 1 1 d . . .
C2 C 0.77062(9) 0.30883(7) 0.67388(15) 0.0282(3) Uani 1 1 d . . .
C3 C 0.78617(13) 0.2500 0.7287(2) 0.0287(4) Uani 1 2 d S T P
H3A H 0.8111 0.2500 0.8167 0.034 Uiso 1 2 calc R U P
C4 C 0.71338(9) 0.37600(6) 0.50027(15) 0.0289(3) Uani 1 1 d . . .
C5 C 0.63225(10) 0.39311(7) 0.52828(17) 0.0342(3) Uani 1 1 d . . .
C6 C 0.60435(11) 0.44976(8) 0.4809(2) 0.0453(4) Uani 1 1 d . . .
H6A H 0.5494 0.4612 0.4977 0.054 Uiso 1 1 calc R U .
C7 C 0.65459(12) 0.48957(8) 0.4104(2) 0.0493(5) Uani 1 1 d . . .
H7A H 0.6342 0.5277 0.3776 0.059 Uiso 1 1 calc R U .
C8 C 0.73459(11) 0.47346(8) 0.3882(2) 0.0440(4) Uani 1 1 d . . .
H8A H 0.7695 0.5013 0.3415 0.053 Uiso 1 1 calc R U .
C9 C 0.76577(10) 0.41734(7) 0.43237(17) 0.0332(3) Uani 1 1 d . . .
C10 C 0.85579(10) 0.40414(7) 0.41070(18) 0.0381(4) Uani 1 1 d . . .
H10A H 0.8680 0.3630 0.4513 0.046 Uiso 1 1 calc R U .
C11 C 0.87826(12) 0.40204(10) 0.2584(2) 0.0537(5) Uani 1 1 d . . .
H11A H 0.9369 0.3947 0.2489 0.081 Uiso 1 1 calc R U .
H11B H 0.8642 0.4413 0.2153 0.081 Uiso 1 1 calc R U .
H11C H 0.8481 0.3688 0.2135 0.081 Uiso 1 1 calc R U .
C12 C 0.90854(12) 0.45188(9) 0.4845(2) 0.0552(5) Uani 1 1 d . . .
H12A H 0.9661 0.4403 0.4769 0.083 Uiso 1 1 calc R U .
H12B H 0.8930 0.4537 0.5815 0.083 Uiso 1 1 calc R U .
H12C H 0.9003 0.4923 0.4422 0.083 Uiso 1 1 calc R U .
C13 C 0.57480(10) 0.35352(8) 0.61201(19) 0.0414(4) Uani 1 1 d . . .
H13A H 0.6045 0.3152 0.6387 0.050 Uiso 1 1 calc R U .
C14 C 0.49935(13) 0.33515(11) 0.5310(2) 0.0597(6) Uani 1 1 d . . .
H14A H 0.4647 0.3087 0.5877 0.090 Uiso 1 1 calc R U .
H14B H 0.5158 0.3128 0.4482 0.090 Uiso 1 1 calc R U .
H14C H 0.4689 0.3721 0.5048 0.090 Uiso 1 1 calc R U .
C15 C 0.54924(14) 0.38696(11) 0.7434(2) 0.0615(6) Uani 1 1 d . . .
H15A H 0.5105 0.3614 0.7945 0.092 Uiso 1 1 calc R U .
H15B H 0.5234 0.4261 0.7195 0.092 Uiso 1 1 calc R U .
H15C H 0.5975 0.3947 0.8001 0.092 Uiso 1 1 calc R U .
C16 C 0.67574(12) 0.18448(8) 0.07982(18) 0.0439(4) Uani 1 1 d . . .
H16A H 0.6675 0.1889 -0.0204 0.053 Uiso 1 1 calc R U .
H16B H 0.7352 0.1841 0.0970 0.053 Uiso 1 1 calc R U .
C17 C 0.64048(15) 0.12301(9) 0.1249(2) 0.0627(6) Uani 1 1 d . . .
H17A H 0.6710 0.0896 0.0812 0.094 Uiso 1 1 calc R U .
H17B H 0.5830 0.1206 0.0977 0.094 Uiso 1 1 calc R U .
H17C H 0.6448 0.1192 0.2249 0.094 Uiso 1 1 calc R U .
C18 C 0.52432(15) 0.2500 0.1403(3) 0.0450(6) Uani 1 2 d S T P
H18A H 0.5015 0.2133 0.1865 0.054 Uiso 0.5 1 calc R U P
H18B H 0.5015 0.2867 0.1865 0.054 Uiso 0.5 1 calc R U P
C19 C 0.49631(19) 0.2500 -0.0088(3) 0.0580(8) Uani 1 2 d S T P
H19A H 0.4401 0.2651 -0.0140 0.087 Uiso 0.5 1 calc R U P
H19B H 0.4988 0.2081 -0.0453 0.087 Uiso 0.5 1 calc R U P
H19C H 0.5320 0.2768 -0.0629 0.087 Uiso 0.5 1 calc R U P
H1A H 0.8085(12) 0.3519(9) 0.847(2) 0.051(6) Uiso 1 1 d . . .
H1B H 0.776(2) 0.4055(17) 0.726(4) 0.030(9) Uiso 0.5 1 d . . P
H1C H 0.827(3) 0.386(2) 0.707(5) 0.078(16) Uiso 0.5 1 d . . P
H1D H 0.736(2) 0.3898(17) 0.766(4) 0.033(9) Uiso 0.5 1 d . . P
H H 0.860(3) 0.2500 0.300(7) 0.18(3) Uiso 1 2 d S . P

loop_
_atom_site_aniso_label
_atom_site_aniso_U_11
_atom_site_aniso_U_22
_atom_site_aniso_U_33
_atom_site_aniso_U_23
_atom_site_aniso_U_13
_atom_site_aniso_U_12
Al1 0.0280(3) 0.0206(3) 0.0257(3) 0.000 0.0002(2) 0.000
P1 0.0324(3) 0.0361(3) 0.0267(3) 0.000 -0.0020(2) 0.000
N1 0.0327(6) 0.0188(6) 0.0270(6) 0.0012(5) -0.0032(5) 0.0015(5)
O1 0.0400(9) 0.0381(9) 0.0387(9) 0.000 0.0079(7) 0.000
O2 0.0307(8) 0.0353(8) 0.0250(7) 0.000 -0.0021(6) 0.000
C1 0.0581(11) 0.0252(8) 0.0358(9) -0.0044(7) -0.0079(8) -0.0013(8)
C2 0.0291(7) 0.0272(7) 0.0283(7) -0.0015(6) -0.0012(6) -0.0021(6)
C3 0.0323(11) 0.0273(10) 0.0265(10) 0.000 -0.0057(8) 0.000
C4 0.0363(8) 0.0209(7) 0.0294(8) 0.0005(6) -0.0012(6) 0.0031(6)
C5 0.0387(9) 0.0274(8) 0.0364(8) 0.0027(6) 0.0034(7) 0.0057(6)
C6 0.0440(9) 0.0347(9) 0.0573(11) 0.0092(8) 0.0081(8) 0.0142(7)
C7 0.0573(11) 0.0289(9) 0.0617(12) 0.0153(8) 0.0049(9) 0.0134(8)
C8 0.0516(10) 0.0254(8) 0.0551(11) 0.0119(7) 0.0048(9) 0.0020(7)
C9 0.0379(8) 0.0230(7) 0.0386(9) 0.0026(6) 0.0002(7) 0.0002(6)
C10 0.0375(9) 0.0275(8) 0.0492(10) 0.0049(7) 0.0038(7) -0.0017(6)
C11 0.0507(11) 0.0528(11) 0.0576(12) 0.0001(10) 0.0117(9) -0.0037(9)
C12 0.0448(11) 0.0486(11) 0.0721(14) -0.0013(10) -0.0047(10) -0.0093(9)
C13 0.0379(9) 0.0369(9) 0.0493(10) 0.0086(8) 0.0105(8) 0.0071(7)
C14 0.0491(11) 0.0637(13) 0.0664(14) -0.0065(11) 0.0103(10) -0.0092(10)
C15 0.0678(14) 0.0720(15) 0.0447(11) 0.0042(10) 0.0147(10) 0.0068(11)
C16 0.0501(10) 0.0471(10) 0.0344(9) -0.0100(8) -0.0037(7) 0.0050(8)
C17 0.0908(17) 0.0415(11) 0.0557(13) -0.0083(9) -0.0158(12) -0.0002(11)
C18 0.0374(13) 0.0595(16) 0.0381(13) 0.000 -0.0067(10) 0.000
C19 0.0508(16) 0.078(2) 0.0452(16) 0.000 -0.0175(13) 0.000

loop_
_atom_type_symbol
_atom_type_description
_atom_type_scat_dispersion_real
_atom_type_scat_dispersion_imag
_atom_type_scat_source
C C 0.0033 0.0016 'International Tables Vol C Tables 4.2.6.8 and 6.1.1.4'
H H 0.0000 0.0000 'International Tables Vol C Tables 4.2.6.8 and 6.1.1.4'
N N 0.0061 0.0033 'International Tables Vol C Tables 4.2.6.8 and 6.1.1.4'
O O 0.0106 0.0060 'International Tables Vol C Tables 4.2.6.8 and 6.1.1.4'
Al Al 0.0645 0.0514 'International Tables Vol C Tables 4.2.6.8 and 6.1.1.4'
P P 0.1023 0.0942 'International Tables Vol C Tables 4.2.6.8 and 6.1.1.4'

loop_
_geom_angle_atom_site_label_1
_geom_angle_atom_site_label_2
_geom_angle_atom_site_label_3
_geom_angle
_geom_angle_site_symmetry_1
_geom_angle_site_symmetry_3
O1 Al1 O2 98.38(9) . .
O1 Al1 N1 116.75(5) . .
O2 Al1 N1 111.39(5) . .
O1 Al1 N1 116.75(5) . 7_565
O2 Al1 N1 111.39(5) . 7_565
N1 Al1 N1 102.50(8) . 7_565
O2 P1 C16 112.52(7) . 7_565
O2 P1 C16 112.51(7) . .
C16 P1 C16 106.03(13) 7_565 .
O2 P1 C18 106.74(10) . .
C16 P1 C18 109.51(8) 7_565 .
C16 P1 C18 109.51(8) . .
C2 N1 C4 117.24(12) . .
C2 N1 Al1 120.37(10) . .
C4 N1 Al1 122.39(10) . .
Al1 O1 H 127(5) . .
P1 O2 Al1 133.84(10) . .
C2 C1 H1A 113.8(12) . .
C2 C1 H1B 123.3(19) . .
H1A C1 H1B 123(2) . .
C2 C1 H1C 105(3) . .
H1A C1 H1C 108(3) . .
H1B C1 H1C 57(3) . .
C2 C1 H1D 113(2) . .
H1A C1 H1D 111(2) . .
H1B C1 H1D 48(2) . .
H1C C1 H1D 105(3) . .
N1 C2 C3 120.81(14) . .
N1 C2 C1 120.49(14) . .
C3 C2 C1 118.71(15) . .
C2 C3 C2 130.40(19) . 7_565
C2 C3 H3A 114.8 . .
C2 C3 H3A 114.8 7_565 .
C5 C4 C9 119.86(14) . .
C5 C4 N1 119.12(13) . .
C9 C4 N1 121.01(13) . .
C6 C5 C4 118.68(15) . .
C6 C5 C13 118.52(15) . .
C4 C5 C13 122.76(14) . .
C7 C6 C5 121.66(16) . .
C7 C6 H6A 119.2 . .
C5 C6 H6A 119.2 . .
C8 C7 C6 119.22(16) . .
C8 C7 H7A 120.4 . .
C6 C7 H7A 120.4 . .
C7 C8 C9 121.69(16) . .
C7 C8 H8A 119.2 . .
C9 C8 H8A 119.2 . .
C8 C9 C4 118.79(15) . .
C8 C9 C10 118.68(14) . .
C4 C9 C10 122.48(14) . .
C9 C10 C11 112.01(15) . .
C9 C10 C12 110.82(15) . .
C11 C10 C12 109.84(16) . .
C9 C10 H10A 108.0 . .
C11 C10 H10A 108.0 . .
C12 C10 H10A 108.0 . .
C10 C11 H11A 109.5 . .
C10 C11 H11B 109.5 . .
H11A C11 H11B 109.5 . .
C10 C11 H11C 109.5 . .
H11A C11 H11C 109.5 . .
H11B C11 H11C 109.5 . .
C10 C12 H12A 109.5 . .
C10 C12 H12B 109.5 . .
H12A C12 H12B 109.5 . .
C10 C12 H12C 109.5 . .
H12A C12 H12C 109.5 . .
H12B C12 H12C 109.5 . .
C5 C13 C14 112.07(16) . .
C5 C13 C15 110.48(16) . .
C14 C13 C15 109.65(16) . .
C5 C13 H13A 108.2 . .
C14 C13 H13A 108.2 . .
C15 C13 H13A 108.2 . .
C13 C14 H14A 109.5 . .
C13 C14 H14B 109.5 . .
H14A C14 H14B 109.5 . .
C13 C14 H14C 109.5 . .
H14A C14 H14C 109.5 . .
H14B C14 H14C 109.5 . .
C13 C15 H15A 109.5 . .
C13 C15 H15B 109.5 . .
H15A C15 H15B 109.5 . .
C13 C15 H15C 109.5 . .
H15A C15 H15C 109.5 . .
H15B C15 H15C 109.5 . .
C17 C16 P1 114.92(14) . .
C17 C16 H16A 108.5 . .
P1 C16 H16A 108.5 . .
C17 C16 H16B 108.5 . .
P1 C16 H16B 108.5 . .
H16A C16 H16B 107.5 . .
C16 C17 H17A 109.5 . .
C16 C17 H17B 109.5 . .
H17A C17 H17B 109.5 . .
C16 C17 H17C 109.5 . .
H17A C17 H17C 109.5 . .
H17B C17 H17C 109.5 . .
C19 C18 P1 114.7(2) . .
C19 C18 H18A 108.6 . .
P1 C18 H18A 108.6 . .
C19 C18 H18B 108.6 . .
P1 C18 H18B 108.6 . .
H18A C18 H18B 107.6 . .
C18 C19 H19A 109.5 . .
C18 C19 H19B 109.5 . .
H19A C19 H19B 109.5 . .
C18 C19 H19C 109.5 . .
H19A C19 H19C 109.5 . .
H19B C19 H19C 109.5 . .

loop_
_geom_bond_atom_site_label_1
_geom_bond_atom_site_label_2
_geom_bond_distance
_geom_bond_site_symmetry_2
Al1 O1 1.7307(18) .
Al1 O2 1.8043(16) .
Al1 N1 1.8335(13) .
Al1 N1 1.8335(13) 7_565
P1 O2 1.5334(16) .
P1 C16 1.7858(18) 7_565
P1 C16 1.7859(18) .
P1 C18 1.794(3) .
N1 C2 1.3967(19) .
N1 C4 1.4439(18) .
O1 H 0.80(6) .
C1 C2 1.433(2) .
C1 H1A 0.97(2) .
C1 H1B 1.02(4) .
C1 H1C 0.99(5) .
C1 H1D 1.02(4) .
C2 C3 1.4111(17) .
C3 C2 1.4112(17) 7_565
C3 H3A 0.9500 .
C4 C5 1.409(2) .
C4 C9 1.409(2) .
C5 C6 1.394(2) .
C5 C13 1.515(2) .
C6 C7 1.379(3) .
C6 H6A 0.9500 .
C7 C8 1.375(3) .
C7 H7A 0.9500 .
C8 C9 1.393(2) .
C8 H8A 0.9500 .
C9 C10 1.519(2) .
C10 C11 1.530(3) .
C10 C12 1.532(3) .
C10 H10A 1.0000 .
C11 H11A 0.9800 .
C11 H11B 0.9800 .
C11 H11C 0.9800 .
C12 H12A 0.9800 .
C12 H12B 0.9800 .
C12 H12C 0.9800 .
C13 C14 1.521(3) .
C13 C15 1.531(3) .
C13 H13A 1.0000 .
C14 H14A 0.9800 .
C14 H14B 0.9800 .
C14 H14C 0.9800 .
C15 H15A 0.9800 .
C15 H15B 0.9800 .
C15 H15C 0.9800 .
C16 C17 1.523(3) .
C16 H16A 0.9900 .
C16 H16B 0.9900 .
C17 H17A 0.9800 .
C17 H17B 0.9800 .
C17 H17C 0.9800 .
C18 C19 1.524(4) .
C18 H18A 0.9900 .
C18 H18B 0.9900 .
C19 H19A 0.9800 .
C19 H19B 0.9800 .
C19 H19C 0.9800 .

loop_
_geom_torsion_atom_site_label_1
_geom_torsion_atom_site_label_2
_geom_torsion_atom_site_label_3
_geom_torsion_atom_site_label_4
_geom_torsion
_geom_torsion_site_symmetry_1
_geom_torsion_site_symmetry_4
O1 Al1 N1 C2 -106.95(13) . .
O2 Al1 N1 C2 141.17(11) . .
N1 Al1 N1 C2 21.96(15) 7_565 .
O1 Al1 N1 C4 72.56(14) . .
O2 Al1 N1 C4 -39.32(13) . .
N1 Al1 N1 C4 -158.53(8) 7_565 .
C16 P1 O2 Al1 -59.85(8) 7_565 .
C16 P1 O2 Al1 59.85(8) . .
C18 P1 O2 Al1 180.0 . .
O1 Al1 O2 P1 0.000(0) . .
N1 Al1 O2 P1 123.12(5) . .
N1 Al1 O2 P1 -123.12(5) 7_565 .
C4 N1 C2 C3 169.38(15) . .
Al1 N1 C2 C3 -11.1(2) . .
C4 N1 C2 C1 -11.0(2) . .
Al1 N1 C2 C1 168.54(13) . .
N1 C2 C3 C2 -6.0(3) . 7_565
C1 C2 C3 C2 174.36(18) . 7_565
C2 N1 C4 C5 -86.40(17) . .
Al1 N1 C4 C5 94.07(16) . .
C2 N1 C4 C9 94.46(17) . .
Al1 N1 C4 C9 -85.06(16) . .
C9 C4 C5 C6 3.5(2) . .
N1 C4 C5 C6 -175.63(15) . .
C9 C4 C5 C13 -174.30(16) . .
N1 C4 C5 C13 6.6(2) . .
C4 C5 C6 C7 -1.4(3) . .
C13 C5 C6 C7 176.52(18) . .
C5 C6 C7 C8 -1.1(3) . .
C6 C7 C8 C9 1.5(3) . .
C7 C8 C9 C4 0.6(3) . .
C7 C8 C9 C10 -176.87(18) . .
C5 C4 C9 C8 -3.2(2) . .
N1 C4 C9 C8 175.97(15) . .
C5 C4 C9 C10 174.26(15) . .
N1 C4 C9 C10 -6.6(2) . .
C8 C9 C10 C11 -63.3(2) . .
C4 C9 C10 C11 119.24(18) . .
C8 C9 C10 C12 59.7(2) . .
C4 C9 C10 C12 -117.71(18) . .
C6 C5 C13 C14 61.7(2) . .
C4 C5 C13 C14 -120.44(18) . .
C6 C5 C13 C15 -60.9(2) . .
C4 C5 C13 C15 116.96(18) . .
O2 P1 C16 C17 62.84(16) . .
C16 P1 C16 C17 -173.76(10) 7_565 .
C18 P1 C16 C17 -55.70(17) . .
O2 P1 C18 C19 180.0 . .
C16 P1 C18 C19 57.94(7) 7_565 .
C16 P1 C18 C19 -57.94(7) . .
